data_4113962
loop_
_publ_author_name
'Rachel C. Linck'
'Cameron W. Spahn'
'Thomas B. Rauchfuss'
'Scott R. Wilson'

_publ_contact_author_address
;
Department of Chemistry
University of Illinois at Urbana-Champaign
600 South Matthews Avenue
Urbana
IL 61801
USA
;
_publ_contact_author_email rauchfuz@uiuc.edu
_publ_contact_author_fax '1 217 333 2685'
_publ_contact_author_name 'Prof. Thomas B. Rauchfuss'
_publ_contact_author_phone '1 217 333 7355'
_publ_section_title
;
 Structural Analogues of the Bimetallic Reaction Center in Acetyl CoA
 Synthase: A Ni-Ni Model with Bound CO
;
_journal_name_full 'Journal of the American Chemical Society'
_journal_page_first 8700
_journal_page_last 8701
_journal_paper_doi 10.1021/ja035606c
_journal_volume 125
_journal_year 2003
_chemical_formula_moiety 'C24 H52 Cu2 N4 Ni2 S4, 2(B F4)'
_chemical_formula_sum 'C24 H52 B2 Cu2 F8 N4 Ni2 S4'
_chemical_formula_weight 943.06
_chemical_name_systematic
; 
? 
;
_space_group_IT_number 14
_symmetry_cell_setting monoclinic
_symmetry_space_group_name_Hall '-P 2ybc'
_symmetry_space_group_name_H-M 'P 1 21/c 1'
_atom_sites_solution_hydrogens geom
_atom_sites_solution_primary direct
_atom_sites_solution_secondary difmap
_audit_creation_method SHELXL-97
_audit_update_record
; 
2002-10-11   text and data added, RCL 
;
_cell_angle_alpha 90.00
_cell_angle_beta 102.751(8)
_cell_angle_gamma 90.00
_cell_formula_units_Z 4
_cell_length_a 15.495(7)
_cell_length_b 12.092(6)
_cell_length_c 20.250(10)
_cell_measurement_reflns_used 1020
_cell_measurement_temperature 193(2)
_cell_measurement_theta_max 27.72
_cell_measurement_theta_min 3.15
_cell_volume 3701(3)
_computing_cell_refinement 'SAINT V6 (Bruker, 2001)'
_computing_data_collection 'SMART V5 (Bruker, 2001)'
_computing_data_reduction 'SAINT V6 (Bruker, 2001)'
_computing_molecular_graphics 'SHELXTL V6 (Bruker, 2001)'
_computing_publication_material 'CIFTAB (Sheldrick, 2001)'
_computing_structure_refinement 'SHELXTL V6 (Bruker, 2001)'
_computing_structure_solution 'SHELXTL V6 (Bruker, 2001)'
_diffrn_ambient_temperature 193(2)
_diffrn_measured_fraction_theta_full 0.999
_diffrn_measured_fraction_theta_max 0.999
_diffrn_measurement_device 'Siemens Platform/CCD'
_diffrn_measurement_method 'profile data from \w scans'
_diffrn_radiation_monochromator graphite
_diffrn_radiation_source 'normal-focus sealed tube'
_diffrn_radiation_type MoK\a
_diffrn_radiation_wavelength 0.71073
_diffrn_radiation_wavelength_id p71ta
_diffrn_reflns_av_R_equivalents 0.0621
_diffrn_reflns_av_sigmaI/netI 0.0414
_diffrn_reflns_limit_h_max 18
_diffrn_reflns_limit_h_min -18
_diffrn_reflns_limit_k_max 14
_diffrn_reflns_limit_k_min -14
_diffrn_reflns_limit_l_max 24
_diffrn_reflns_limit_l_min -24
_diffrn_reflns_number 36329
_diffrn_reflns_theta_full 25.39
_diffrn_reflns_theta_max 25.39
_diffrn_reflns_theta_min 2.06
_diffrn_standards_decay_% 2.2
_diffrn_standards_interval_time 489
_diffrn_standards_number 238
_exptl_absorpt_coefficient_mu 2.425
_exptl_absorpt_correction_T_max 0.8325
_exptl_absorpt_correction_T_min 0.4822
_exptl_absorpt_correction_type integration
_exptl_absorpt_process_details '(Bruker, 2001)'
_exptl_crystal_colour red
_exptl_crystal_density_diffrn 1.693
_exptl_crystal_description tabular
_exptl_crystal_F_000 1936
_exptl_crystal_id p71ta
_exptl_crystal_preparation
; 
The data crystal was mounted using oil (Parantone-N, Exxon) to a 
0.3 mm cryo-loop (Hampton Research) with the (-1 0 1) scattering planes 
roughly normal to the spindle axis. 
;
_exptl_crystal_size_max 0.28
_exptl_crystal_size_mid 0.24
_exptl_crystal_size_min 0.08
_refine_diff_density_max 0.924
_refine_diff_density_min -0.519
_refine_diff_density_rms 0.083
_refine_ls_extinction_method none
_refine_ls_goodness_of_fit_ref 1.034
_refine_ls_hydrogen_treatment noref
_refine_ls_matrix_type full
_refine_ls_number_parameters 522
_refine_ls_number_reflns 6802
_refine_ls_number_restraints 336
_refine_ls_restrained_S_all 1.078
_refine_ls_R_factor_all 0.0511
_refine_ls_R_factor_gt 0.0377
_refine_ls_shift/su_max 0.001
_refine_ls_shift/su_mean 0.000
_refine_ls_structure_factor_coef Fsqd
_refine_ls_weighting_details 'calc w=1/[\s^2^(Fo^2^)+(0.0520P)^2^+2.6595P] where P=(Fo^2^+2Fc^2^)/3'
_refine_ls_weighting_scheme calc
_refine_ls_wR_factor_gt 0.0930
_refine_ls_wR_factor_ref 0.0982
_reflns_number_gt 5499
_reflns_number_total 6802
_reflns_threshold_expression >2sigma(I)
_cod_data_source_file ja035606csi20030417_110536.cif
_cod_data_source_block p71ta
_cod_original_sg_symbol_Hall '-P 2ybc '
_cod_original_sg_symbol_H-M 'P 21/c '
_cod_database_code 4113962

loop_
_symmetry_equiv_pos_as_xyz
'x, y, z'
'-x, y+1/2, -z+1/2'
'-x, -y, -z'
'x, -y-1/2, z-1/2'

loop_
_atom_site_label
_atom_site_type_symbol
_atom_site_fract_x
_atom_site_fract_y
_atom_site_fract_z
_atom_site_U_iso_or_equiv
_atom_site_adp_type
_atom_site_occupancy
_atom_site_symmetry_multiplicity
_atom_site_calc_flag
_atom_site_refinement_flags
_atom_site_disorder_assembly
_atom_site_disorder_group
Ni1 Ni 0.14525(3) 0.84521(4) 0.00667(2) 0.02762(13) Uani 1 1 d . . .
Ni2 Ni 0.36611(3) 0.35638(4) 0.03474(2) 0.02681(13) Uani 1 1 d . A .
Cu1 Cu 0.00226(3) 0.98466(4) -0.06870(2) 0.03542(13) Uani 1 1 d . . .
Cu2 Cu 0.46372(3) 0.44371(4) -0.06352(2) 0.03398(13) Uani 1 1 d . . .
N1 N 0.1328(2) 0.7293(3) 0.06956(16) 0.0355(7) Uani 1 1 d . . .
N2 N 0.1809(2) 0.7345(3) -0.05086(17) 0.0345(7) Uani 1 1 d . . .
N3 N 0.4169(2) 0.2777(3) 0.11747(16) 0.0356(7) Uani 1 1 d . A .
N4 N 0.3028(2) 0.2239(3) 0.00047(16) 0.0374(7) Uani 1 1 d DU . .
S1 S 0.13543(6) 0.96786(8) 0.08305(5) 0.0344(2) Uani 1 1 d . . .
S2 S 0.13974(7) 0.96531(8) -0.07305(5) 0.0335(2) Uani 1 1 d . . .
S3 S 0.40996(6) 0.51111(7) 0.08535(5) 0.0280(2) Uani 1 1 d . . .
S4 S 0.32364(6) 0.43026(7) -0.06489(5) 0.0294(2) Uani 1 1 d D . .
C1 C 0.1612(3) 0.8780(4) 0.1606(2) 0.0442(10) Uani 1 1 d . . .
C2 C 0.1820(3) 0.7622(4) 0.1386(2) 0.0465(11) Uani 1 1 d . . .
H2A H 0.2462 0.7576 0.1402 0.056 Uiso 1 1 calc R . .
H2B H 0.1686 0.7082 0.1717 0.056 Uiso 1 1 calc R . .
C3 C 0.1714(3) 0.6254(3) 0.0474(2) 0.0463(11) Uani 1 1 d . . .
H3A H 0.1445 0.5596 0.0640 0.056 Uiso 1 1 calc R . .
H3B H 0.2361 0.6233 0.0658 0.056 Uiso 1 1 calc R . .
C4 C 0.1514(3) 0.6260(3) -0.0295(2) 0.0471(11) Uani 1 1 d . . .
H4A H 0.1835 0.5651 -0.0464 0.056 Uiso 1 1 calc R . .
H4B H 0.0872 0.6160 -0.0480 0.056 Uiso 1 1 calc R . .
C5 C 0.1408(3) 0.7547(4) -0.1236(2) 0.0439(10) Uani 1 1 d . . .
H5A H 0.0775 0.7336 -0.1325 0.053 Uiso 1 1 calc R . .
H5B H 0.1701 0.7060 -0.1513 0.053 Uiso 1 1 calc R . .
C6 C 0.1475(3) 0.8752(3) -0.1467(2) 0.0429(10) Uani 1 1 d . . .
C7 C 0.2460(3) 0.9265(5) 0.2053(2) 0.0676(15) Uani 1 1 d . . .
H7A H 0.2631 0.8828 0.2469 0.081 Uiso 1 1 calc R . .
H7B H 0.2352 1.0032 0.2169 0.081 Uiso 1 1 calc R . .
H7C H 0.2937 0.9246 0.1807 0.081 Uiso 1 1 calc R . .
C8 C 0.0873(3) 0.8847(4) 0.1994(2) 0.0574(13) Uani 1 1 d . . .
H8A H 0.0320 0.8579 0.1706 0.069 Uiso 1 1 calc R . .
H8B H 0.0798 0.9617 0.2122 0.069 Uiso 1 1 calc R . .
H8C H 0.1027 0.8390 0.2402 0.069 Uiso 1 1 calc R . .
C9 C 0.0374(2) 0.7089(4) 0.0671(2) 0.0437(10) Uani 1 1 d . . .
H9A H 0.0316 0.6503 0.0992 0.052 Uiso 1 1 calc R . .
H9B H 0.0077 0.6862 0.0213 0.052 Uiso 1 1 calc R . .
H9C H 0.0101 0.7769 0.0792 0.052 Uiso 1 1 calc R . .
C10 C 0.2799(3) 0.7368(4) -0.0389(2) 0.0492(11) Uani 1 1 d . . .
H10A H 0.3055 0.7094 0.0068 0.059 Uiso 1 1 calc R . .
H10B H 0.2998 0.8128 -0.0433 0.059 Uiso 1 1 calc R . .
H10C H 0.2991 0.6896 -0.0722 0.059 Uiso 1 1 calc R . .
C11 C 0.0684(3) 0.8964(4) -0.2054(2) 0.0588(13) Uani 1 1 d . . .
H11A H 0.0741 0.8511 -0.2443 0.071 Uiso 1 1 calc R . .
H11B H 0.0668 0.9748 -0.2179 0.071 Uiso 1 1 calc R . .
H11C H 0.0137 0.8768 -0.1915 0.071 Uiso 1 1 calc R . .
C12 C 0.2327(3) 0.9067(4) -0.1688(3) 0.0618(14) Uani 1 1 d . . .
H12A H 0.2823 0.9065 -0.1293 0.074 Uiso 1 1 calc R . .
H12B H 0.2262 0.9806 -0.1891 0.074 Uiso 1 1 calc R . .
H12C H 0.2440 0.8530 -0.2022 0.074 Uiso 1 1 calc R . .
C13 C 0.4333(2) 0.4656(3) 0.17599(18) 0.0334(9) Uani 1 1 d . A .
C14 C 0.4061(3) 0.3437(3) 0.17721(19) 0.0381(9) Uani 1 1 d . . .
H14A H 0.4418 0.3089 0.2186 0.046 Uiso 1 1 calc R A .
H14B H 0.3433 0.3403 0.1803 0.046 Uiso 1 1 calc R . .
C15 C 0.3690(3) 0.1692(3) 0.1150(2) 0.0459(11) Uani 1 1 d D . .
H15A H 0.3153 0.1783 0.1333 0.055 Uiso 0.846(5) 1 calc PR A 1
H15B H 0.4077 0.1137 0.1430 0.055 Uiso 0.846(5) 1 calc PR A 1
H15C H 0.3570 0.1517 0.1599 0.055 Uiso 0.154(5) 1 d PR A 2
H15D H 0.4052 0.1089 0.1021 0.055 Uiso 0.154(5) 1 d PR A 2
C16 C 0.3436(3) 0.1301(4) 0.0416(2) 0.0427(12) Uani 0.846(5) 1 d PDU A 1
H16A H 0.3968 0.1050 0.0263 0.051 Uiso 0.846(5) 1 calc PR A 1
H16B H 0.3014 0.0677 0.0372 0.051 Uiso 0.846(5) 1 calc PR A 1
C17 C 0.2971(3) 0.2059(4) -0.0729(2) 0.0365(11) Uani 0.846(5) 1 d PDU A 1
H17A H 0.2526 0.1477 -0.0893 0.044 Uiso 0.846(5) 1 calc PR A 1
H17B H 0.3549 0.1785 -0.0792 0.044 Uiso 0.846(5) 1 calc PR A 1
C18 C 0.2720(2) 0.3100(3) -0.1165(2) 0.0393(9) Uani 1 1 d DU A .
C19 C 0.3737(3) 0.5335(4) 0.2111(2) 0.0488(11) Uani 1 1 d . . .
H19A H 0.3116 0.5195 0.1894 0.059 Uiso 1 1 calc R A .
H19B H 0.3868 0.6123 0.2076 0.059 Uiso 1 1 calc R . .
H19C H 0.3844 0.5124 0.2589 0.059 Uiso 1 1 calc R . .
C20 C 0.5297(3) 0.4891(4) 0.2112(2) 0.0465(11) Uani 1 1 d . . .
H20A H 0.5398 0.4665 0.2587 0.056 Uiso 1 1 calc R A .
H20B H 0.5417 0.5683 0.2086 0.056 Uiso 1 1 calc R . .
H20C H 0.5692 0.4474 0.1887 0.056 Uiso 1 1 calc R . .
C21 C 0.5121(3) 0.2545(4) 0.1183(2) 0.0516(12) Uani 1 1 d . . .
H21A H 0.5429 0.3243 0.1144 0.062 Uiso 1 1 calc R A .
H21B H 0.5160 0.2063 0.0802 0.062 Uiso 1 1 calc R . .
H21C H 0.5399 0.2179 0.1609 0.062 Uiso 1 1 calc R . .
C22 C 0.2076(3) 0.2405(4) 0.0122(3) 0.0401(11) Uani 0.846(5) 1 d PDU A 1
H22A H 0.1692 0.1808 -0.0101 0.048 Uiso 0.846(5) 1 calc PR A 1
H22B H 0.1843 0.3118 -0.0067 0.048 Uiso 0.846(5) 1 calc PR A 1
H22C H 0.2095 0.2394 0.0609 0.048 Uiso 0.846(5) 1 calc PR A 1
C23 C 0.1737(3) 0.3343(5) -0.1417(3) 0.0474(15) Uani 0.846(5) 1 d PDU A 1
H23A H 0.1663 0.4005 -0.1703 0.057 Uiso 0.846(5) 1 calc PR A 1
H23B H 0.1468 0.3468 -0.1028 0.057 Uiso 0.846(5) 1 calc PR A 1
H23C H 0.1449 0.2713 -0.1680 0.057 Uiso 0.846(5) 1 calc PR A 1
C24 C 0.3120(4) 0.2936(5) -0.1784(3) 0.0473(16) Uani 0.846(5) 1 d PDU A 1
H24A H 0.2821 0.2320 -0.2057 0.057 Uiso 0.846(5) 1 calc PR A 1
H24B H 0.3752 0.2771 -0.1636 0.057 Uiso 0.846(5) 1 calc PR A 1
H24C H 0.3042 0.3613 -0.2057 0.057 Uiso 0.846(5) 1 calc PR A 1
C16A C 0.2825(8) 0.181(2) 0.0622(6) 0.042(3) Uani 0.154(5) 1 d PDU A 2
H16C H 0.2525 0.1089 0.0536 0.050 Uiso 0.154(5) 1 calc PR A 2
H16D H 0.2424 0.2331 0.0789 0.050 Uiso 0.154(5) 1 calc PR A 2
C17A C 0.2377(10) 0.2381(16) -0.0624(6) 0.041(3) Uani 0.154(5) 1 d PDU A 2
H17C H 0.1845 0.2737 -0.0525 0.049 Uiso 0.154(5) 1 calc PR A 2
H17D H 0.2200 0.1643 -0.0820 0.049 Uiso 0.154(5) 1 calc PR A 2
C22A C 0.3746(15) 0.1373(18) -0.0125(14) 0.042(3) Uani 0.154(5) 1 d PDU A 2
H22D H 0.4188 0.1253 0.0296 0.051 Uiso 0.154(5) 1 calc PR A 2
H22E H 0.4037 0.1663 -0.0472 0.051 Uiso 0.154(5) 1 calc PR A 2
H22F H 0.3455 0.0671 -0.0280 0.051 Uiso 0.154(5) 1 calc PR A 2
C23A C 0.1828(9) 0.3497(19) -0.1596(11) 0.041(4) Uani 0.154(5) 1 d PDU A 2
H23D H 0.1929 0.3914 -0.1987 0.049 Uiso 0.154(5) 1 calc PR A 2
H23E H 0.1534 0.3974 -0.1321 0.049 Uiso 0.154(5) 1 calc PR A 2
H23F H 0.1452 0.2856 -0.1754 0.049 Uiso 0.154(5) 1 calc PR A 2
C24A C 0.3293(15) 0.276(3) -0.1656(14) 0.047(4) Uani 0.154(5) 1 d PDU A 2
H24D H 0.3071 0.3119 -0.2095 0.057 Uiso 0.154(5) 1 calc PR A 2
H24E H 0.3270 0.1956 -0.1714 0.057 Uiso 0.154(5) 1 calc PR A 2
H24F H 0.3906 0.2990 -0.1474 0.057 Uiso 0.154(5) 1 calc PR A 2
B1 B 0.5454(4) 0.1510(4) 0.8963(3) 0.0517(13) Uani 1 1 d . . .
F1 F 0.5359(2) 0.2170(3) 0.84006(16) 0.0859(10) Uani 1 1 d . . .
F2 F 0.6317(2) 0.1153(3) 0.91429(17) 0.0810(9) Uani 1 1 d . . .
F3 F 0.4903(2) 0.0615(3) 0.88110(18) 0.0826(10) Uani 1 1 d . . .
F4 F 0.52373(19) 0.2130(3) 0.94817(15) 0.0698(8) Uani 1 1 d . . .
B2 B 0.8984(4) 0.8519(6) 0.3445(3) 0.0879(19) Uani 0.608(4) 1 d PDU B 1
F5 F 0.9196(5) 0.8298(8) 0.2840(3) 0.095(2) Uani 0.608(4) 1 d PDU B 1
F6 F 0.9302(4) 0.7659(6) 0.3884(3) 0.1012(19) Uani 0.608(4) 1 d PDU B 1
F7 F 0.8101(3) 0.8685(7) 0.3375(4) 0.115(2) Uani 0.608(4) 1 d PDU B 1
F8 F 0.9456(4) 0.9444(5) 0.3709(4) 0.126(2) Uani 0.608(4) 1 d PDU B 1
B3 B 0.8848(5) 0.8624(8) 0.3397(4) 0.096(2) Uani 0.392(4) 1 d PDU B 2
F9 F 0.9475(6) 0.8522(11) 0.3024(5) 0.091(3) Uani 0.392(4) 1 d PDU B 2
F10 F 0.8465(7) 0.9659(8) 0.3271(5) 0.121(2) Uani 0.392(4) 1 d PDU B 2
F11 F 0.8243(6) 0.7792(8) 0.3268(5) 0.114(3) Uani 0.392(4) 1 d PDU B 2
F12 F 0.9281(6) 0.8624(9) 0.4069(4) 0.098(2) Uani 0.392(4) 1 d PDU B 2

loop_
_atom_site_aniso_label
_atom_site_aniso_U_11
_atom_site_aniso_U_22
_atom_site_aniso_U_33
_atom_site_aniso_U_23
_atom_site_aniso_U_13
_atom_site_aniso_U_12
Ni1 0.0260(2) 0.0256(2) 0.0312(3) 0.00092(19) 0.00620(19) 0.00049(19)
Ni2 0.0292(3) 0.0238(2) 0.0291(3) 0.00271(19) 0.0099(2) -0.00141(18)
Cu1 0.0415(3) 0.0378(3) 0.0295(3) 0.0004(2) 0.0132(2) 0.0042(2)
Cu2 0.0293(3) 0.0408(3) 0.0320(3) 0.0003(2) 0.0073(2) -0.0088(2)
N1 0.0299(17) 0.0350(18) 0.0409(19) 0.0093(15) 0.0063(15) 0.0022(14)
N2 0.0286(17) 0.0290(17) 0.0442(19) -0.0038(14) 0.0046(14) 0.0020(13)
N3 0.0357(18) 0.0329(18) 0.0389(18) 0.0086(14) 0.0097(15) 0.0053(14)
N4 0.0482(18) 0.0268(16) 0.0419(17) 0.0000(14) 0.0197(15) -0.0077(14)
S1 0.0389(5) 0.0367(5) 0.0292(5) -0.0012(4) 0.0108(4) -0.0029(4)
S2 0.0426(5) 0.0271(5) 0.0351(5) -0.0011(4) 0.0177(4) -0.0031(4)
S3 0.0256(4) 0.0299(5) 0.0280(5) 0.0004(4) 0.0044(4) -0.0018(4)
S4 0.0289(5) 0.0272(5) 0.0322(5) 0.0019(4) 0.0067(4) -0.0016(4)
C1 0.043(2) 0.058(3) 0.029(2) 0.0080(19) 0.0028(18) 0.001(2)
C2 0.039(2) 0.057(3) 0.041(2) 0.016(2) 0.004(2) 0.008(2)
C3 0.047(3) 0.032(2) 0.062(3) 0.011(2) 0.015(2) 0.0117(19)
C4 0.047(3) 0.029(2) 0.069(3) -0.004(2) 0.020(2) 0.0005(18)
C5 0.042(2) 0.048(3) 0.041(2) -0.013(2) 0.0076(19) -0.0009(19)
C6 0.056(3) 0.040(2) 0.039(2) -0.0074(19) 0.024(2) 0.003(2)
C7 0.058(3) 0.099(4) 0.038(3) -0.007(3) -0.006(2) -0.005(3)
C8 0.066(3) 0.077(3) 0.032(2) 0.017(2) 0.017(2) 0.014(3)
C9 0.032(2) 0.042(2) 0.057(3) 0.007(2) 0.011(2) -0.0037(18)
C10 0.035(2) 0.051(3) 0.064(3) -0.003(2) 0.016(2) 0.004(2)
C11 0.082(4) 0.058(3) 0.038(3) -0.009(2) 0.016(2) 0.008(3)
C12 0.073(3) 0.066(3) 0.057(3) 0.000(3) 0.039(3) 0.006(3)
C13 0.029(2) 0.046(2) 0.0244(19) 0.0049(17) 0.0054(15) -0.0038(17)
C14 0.035(2) 0.053(3) 0.028(2) 0.0098(18) 0.0095(17) -0.0008(18)
C15 0.052(3) 0.034(2) 0.054(3) 0.015(2) 0.016(2) -0.0023(19)
C16 0.053(3) 0.028(2) 0.048(3) 0.006(2) 0.013(2) -0.001(2)
C17 0.038(2) 0.032(2) 0.042(2) -0.0064(19) 0.014(2) -0.007(2)
C18 0.037(2) 0.038(2) 0.041(2) -0.0037(17) 0.0037(17) -0.0117(17)
C19 0.048(3) 0.063(3) 0.038(2) -0.009(2) 0.017(2) -0.004(2)
C20 0.032(2) 0.072(3) 0.032(2) 0.007(2) -0.0005(18) -0.012(2)
C21 0.036(2) 0.056(3) 0.064(3) 0.012(2) 0.013(2) 0.014(2)
C22 0.037(2) 0.040(3) 0.048(3) -0.005(2) 0.018(2) -0.011(2)
C23 0.035(3) 0.069(4) 0.036(3) 0.003(3) 0.005(2) -0.008(2)
C24 0.047(3) 0.047(3) 0.044(3) -0.009(3) 0.000(3) 0.001(3)
C16A 0.051(6) 0.031(6) 0.047(5) 0.002(5) 0.018(5) -0.008(5)
C17A 0.043(5) 0.033(5) 0.048(5) -0.002(5) 0.012(5) -0.010(5)
C22A 0.052(6) 0.031(7) 0.047(7) 0.003(6) 0.017(6) -0.003(6)
C23A 0.033(7) 0.059(7) 0.036(8) 0.003(7) 0.017(7) -0.009(7)
C24A 0.043(7) 0.045(7) 0.049(7) -0.010(7) -0.002(7) 0.004(7)
B1 0.053(3) 0.044(3) 0.055(3) -0.007(3) 0.004(3) 0.006(3)
F1 0.120(3) 0.065(2) 0.066(2) 0.0063(17) 0.0083(19) 0.0107(19)
F2 0.0591(19) 0.085(2) 0.095(2) -0.0062(19) 0.0086(17) 0.0223(17)
F3 0.082(2) 0.061(2) 0.104(3) -0.0306(18) 0.0199(19) -0.0170(17)
F4 0.0682(19) 0.078(2) 0.0650(18) -0.0256(16) 0.0181(15) -0.0006(16)
B2 0.063(3) 0.116(4) 0.091(4) 0.006(3) 0.030(3) 0.012(3)
F5 0.095(4) 0.119(5) 0.071(4) -0.017(3) 0.019(3) 0.012(4)
F6 0.074(3) 0.127(4) 0.113(4) 0.039(4) 0.042(3) 0.015(3)
F7 0.054(3) 0.147(5) 0.146(4) 0.020(4) 0.023(3) 0.029(3)
F8 0.114(4) 0.112(4) 0.139(4) -0.029(4) 0.001(4) 0.002(3)
B3 0.073(4) 0.121(4) 0.099(4) 0.006(4) 0.027(3) 0.008(4)
F9 0.077(5) 0.122(6) 0.082(5) 0.020(5) 0.032(4) 0.018(4)
F10 0.102(5) 0.133(5) 0.129(5) 0.005(5) 0.027(4) 0.036(4)
F11 0.093(5) 0.144(6) 0.104(5) -0.003(5) 0.022(4) -0.024(5)
F12 0.084(4) 0.128(5) 0.080(4) 0.013(4) 0.018(4) -0.007(4)

loop_
_atom_type_symbol
_atom_type_description
_atom_type_scat_dispersion_real
_atom_type_scat_dispersion_imag
_atom_type_scat_source
C C 0.0033 0.0016 'International Tables Vol C Tables 4.2.6.8 and 6.1.1.4'
H H 0.0000 0.0000 'International Tables Vol C Tables 4.2.6.8 and 6.1.1.4'
B B 0.0013 0.0007 'International Tables Vol C Tables 4.2.6.8 and 6.1.1.4'
N N 0.0061 0.0033 'International Tables Vol C Tables 4.2.6.8 and 6.1.1.4'
F F 0.0171 0.0103 'International Tables Vol C Tables 4.2.6.8 and 6.1.1.4'
S S 0.1246 0.1234 'International Tables Vol C Tables 4.2.6.8 and 6.1.1.4'
Ni Ni 0.3393 1.1124 'International Tables Vol C Tables 4.2.6.8 and 6.1.1.4'
Cu Cu 0.3201 1.2651 'International Tables Vol C Tables 4.2.6.8 and 6.1.1.4'

loop_
_exptl_crystal_face_index_h
_exptl_crystal_face_index_k
_exptl_crystal_face_index_l
_exptl_crystal_face_perp_dist
0.00 0.00 -1.00 0.0400
0.00 0.00 1.00 0.0400
-1.00 0.00 1.00 0.1400
1.00 0.00 -1.00 0.1400
0.00 1.00 0.00 0.1200
0.00 -1.00 0.00 0.1200

loop_
_geom_angle_atom_site_label_1
_geom_angle_atom_site_label_2
_geom_angle_atom_site_label_3
_geom_angle
_geom_angle_site_symmetry_1
_geom_angle_site_symmetry_3
N1 Ni1 N2 88.78(14) . .
N1 Ni1 S2 170.99(10) . .
N2 Ni1 S2 89.11(11) . .
N1 Ni1 S1 89.59(11) . .
N2 Ni1 S1 167.40(10) . .
S2 Ni1 S1 94.34(5) . .
N1 Ni1 Cu1 125.91(9) . .
N2 Ni1 Cu1 111.61(10) . .
S2 Ni1 Cu1 47.39(3) . .
S1 Ni1 Cu1 79.30(4) . .
N4 Ni2 N3 88.86(14) . .
N4 Ni2 S3 165.73(10) . .
N3 Ni2 S3 89.44(11) . .
N4 Ni2 S4 88.95(11) . .
N3 Ni2 S4 171.10(10) . .
S3 Ni2 S4 94.77(5) . .
N4 Ni2 Cu2 110.56(10) . .
N3 Ni2 Cu2 126.09(10) . .
S3 Ni2 Cu2 81.73(4) . .
S4 Ni2 Cu2 47.23(4) . .
S2 Cu1 S1 166.52(4) . 3_575
S2 Cu1 Cu1 107.04(4) . 3_575
S1 Cu1 Cu1 81.92(3) 3_575 3_575
S2 Cu1 Ni1 47.24(3) . .
S1 Cu1 Ni1 146.24(4) 3_575 .
Cu1 Cu1 Ni1 75.09(3) 3_575 .
S3 Cu2 S4 163.91(4) 3_665 .
S3 Cu2 Cu2 82.67(4) 3_665 3_665
S4 Cu2 Cu2 103.68(4) . 3_665
S3 Cu2 Ni2 148.00(3) 3_665 .
S4 Cu2 Ni2 47.25(3) . .
Cu2 Cu2 Ni2 74.12(4) 3_665 .
C9 N1 C2 112.0(3) . .
C9 N1 C3 108.0(3) . .
C2 N1 C3 110.4(3) . .
C9 N1 Ni1 109.9(2) . .
C2 N1 Ni1 108.6(3) . .
C3 N1 Ni1 107.8(2) . .
C4 N2 C5 110.2(3) . .
C4 N2 C10 109.8(3) . .
C5 N2 C10 110.3(3) . .
C4 N2 Ni1 106.8(2) . .
C5 N2 Ni1 111.8(2) . .
C10 N2 Ni1 107.9(2) . .
C14 N3 C21 112.2(3) . .
C14 N3 C15 110.6(3) . .
C21 N3 C15 108.4(3) . .
C14 N3 Ni2 110.0(2) . .
C21 N3 Ni2 108.2(2) . .
C15 N3 Ni2 107.3(2) . .
C16A N4 C17A 124.0(7) . .
C16 N4 C17 112.2(3) . .
C16 N4 C22 108.5(3) . .
C17 N4 C22 108.8(3) . .
C16A N4 C22A 101.7(14) . .
C17A N4 C22A 108.0(14) . .
C16A N4 Ni2 100.0(9) . .
C17A N4 Ni2 114.7(7) . .
C16 N4 Ni2 108.5(3) . .
C17 N4 Ni2 113.3(2) . .
C22 N4 Ni2 105.2(2) . .
C22A N4 Ni2 106.7(10) . .
C1 S1 Cu1 106.65(14) . 3_575
C1 S1 Ni1 99.50(15) . .
Cu1 S1 Ni1 107.89(5) 3_575 .
C6 S2 Ni1 101.87(14) . .
C6 S2 Cu1 109.40(14) . .
Ni1 S2 Cu1 85.36(4) . .
C13 S3 Ni2 100.50(13) . .
C13 S3 Cu2 106.60(12) . 3_665
Ni2 S3 Cu2 108.88(4) . 3_665
C18 S4 Cu2 111.66(12) . .
C18 S4 Ni2 101.82(14) . .
Cu2 S4 Ni2 85.52(4) . .
C2 C1 C8 115.5(4) . .
C2 C1 C7 108.3(4) . .
C8 C1 C7 108.5(4) . .
C2 C1 S1 107.8(3) . .
C8 C1 S1 110.7(3) . .
C7 C1 S1 105.5(3) . .
N1 C2 C1 114.9(3) . .
N1 C2 H2A 108.5 . .
C1 C2 H2A 108.5 . .
N1 C2 H2B 108.5 . .
C1 C2 H2B 108.5 . .
H2A C2 H2B 107.5 . .
N1 C3 C4 107.3(3) . .
N1 C3 H3A 110.2 . .
C4 C3 H3A 110.2 . .
N1 C3 H3B 110.2 . .
C4 C3 H3B 110.2 . .
H3A C3 H3B 108.5 . .
N2 C4 C3 107.2(3) . .
N2 C4 H4A 110.3 . .
C3 C4 H4A 110.3 . .
N2 C4 H4B 110.3 . .
C3 C4 H4B 110.3 . .
H4A C4 H4B 108.5 . .
N2 C5 C6 114.5(3) . .
N2 C5 H5A 108.6 . .
C6 C5 H5A 108.6 . .
N2 C5 H5B 108.6 . .
C6 C5 H5B 108.6 . .
H5A C5 H5B 107.6 . .
C11 C6 C12 109.1(4) . .
C11 C6 C5 107.3(4) . .
C12 C6 C5 116.4(4) . .
C11 C6 S2 109.9(3) . .
C12 C6 S2 107.4(3) . .
C5 C6 S2 106.7(3) . .
C1 C7 H7A 109.5 . .
C1 C7 H7B 109.5 . .
H7A C7 H7B 109.5 . .
C1 C7 H7C 109.5 . .
H7A C7 H7C 109.5 . .
H7B C7 H7C 109.5 . .
C1 C8 H8A 109.5 . .
C1 C8 H8B 109.5 . .
H8A C8 H8B 109.5 . .
C1 C8 H8C 109.5 . .
H8A C8 H8C 109.5 . .
H8B C8 H8C 109.5 . .
N1 C9 H9A 109.5 . .
N1 C9 H9B 109.5 . .
H9A C9 H9B 109.5 . .
N1 C9 H9C 109.5 . .
H9A C9 H9C 109.5 . .
H9B C9 H9C 109.5 . .
N2 C10 H10A 109.5 . .
N2 C10 H10B 109.5 . .
H10A C10 H10B 109.5 . .
N2 C10 H10C 109.5 . .
H10A C10 H10C 109.5 . .
H10B C10 H10C 109.5 . .
C6 C11 H11A 109.5 . .
C6 C11 H11B 109.5 . .
H11A C11 H11B 109.5 . .
C6 C11 H11C 109.5 . .
H11A C11 H11C 109.5 . .
H11B C11 H11C 109.5 . .
C6 C12 H12A 109.5 . .
C6 C12 H12B 109.5 . .
H12A C12 H12B 109.5 . .
C6 C12 H12C 109.5 . .
H12A C12 H12C 109.5 . .
H12B C12 H12C 109.5 . .
C19 C13 C20 108.2(3) . .
C19 C13 C14 108.2(3) . .
C20 C13 C14 114.4(3) . .
C19 C13 S3 107.0(3) . .
C20 C13 S3 111.0(3) . .
C14 C13 S3 107.7(3) . .
N3 C14 C13 114.9(3) . .
N3 C14 H14A 108.5 . .
C13 C14 H14A 108.5 . .
N3 C14 H14B 108.5 . .
C13 C14 H14B 108.5 . .
H14A C14 H14B 107.5 . .
N3 C15 C16A 106.8(9) . .
N3 C15 C16 108.8(3) . .
C16A C15 C16 49.5(9) . .
N3 C15 H15A 109.9 . .
C16A C15 H15A 64.4 . .
C16 C15 H15A 109.9 . .
N3 C15 H15B 109.9 . .
C16A C15 H15B 142.5 . .
C16 C15 H15B 109.9 . .
H15A C15 H15B 108.3 . .
N3 C15 H15C 110.4 . .
C16A C15 H15C 110.4 . .
C16 C15 H15C 140.1 . .
H15A C15 H15C 48.3 . .
H15B C15 H15C 62.8 . .
N3 C15 H15D 110.4 . .
C16A C15 H15D 110.4 . .
C16 C15 H15D 63.5 . .
H15A C15 H15D 138.9 . .
H15B C15 H15D 49.1 . .
H15C C15 H15D 108.6 . .
N4 C16 C15 107.5(4) . .
N4 C16 H15D 139.8 . .
C15 C16 H15D 39.2 . .
N4 C16 H16A 110.2 . .
C15 C16 H16A 110.2 . .
H15D C16 H16A 76.3 . .
N4 C16 H16B 110.2 . .
C15 C16 H16B 110.2 . .
H15D C16 H16B 104.3 . .
H16A C16 H16B 108.5 . .
N4 C17 C18 114.0(3) . .
N4 C17 H17A 108.8 . .
C18 C17 H17A 108.8 . .
N4 C17 H17B 108.8 . .
C18 C17 H17B 108.8 . .
H17A C17 H17B 107.6 . .
C23 C18 C24 107.9(4) . .
C23 C18 C17 117.2(4) . .
C24 C18 C17 105.6(4) . .
C24A C18 C23A 107.1(12) . .
C24A C18 C17A 129.5(18) . .
C23A C18 C17A 99.6(10) . .
C23 C18 S4 108.0(3) . .
C24A C18 S4 109.6(10) . .
C24 C18 S4 111.1(3) . .
C17 C18 S4 107.1(3) . .
C23A C18 S4 107.1(9) . .
C17A C18 S4 102.0(7) . .
C13 C19 H19A 109.5 . .
C13 C19 H19B 109.5 . .
H19A C19 H19B 109.5 . .
C13 C19 H19C 109.5 . .
H19A C19 H19C 109.5 . .
H19B C19 H19C 109.5 . .
C13 C20 H20A 109.5 . .
C13 C20 H20B 109.5 . .
H20A C20 H20B 109.5 . .
C13 C20 H20C 109.5 . .
H20A C20 H20C 109.5 . .
H20B C20 H20C 109.5 . .
N3 C21 H21A 109.5 . .
N3 C21 H21B 109.5 . .
H21A C21 H21B 109.5 . .
N3 C21 H21C 109.5 . .
H21A C21 H21C 109.5 . .
H21B C21 H21C 109.5 . .
N4 C22 H22A 109.5 . .
N4 C22 H22B 109.5 . .
N4 C22 H22C 109.5 . .
C18 C23 H23A 109.5 . .
C18 C23 H23B 109.5 . .
C18 C23 H23C 109.5 . .
C18 C24 H24A 109.5 . .
C18 C24 H24B 109.5 . .
C18 C24 H24C 109.5 . .
N4 C16A C15 108.3(8) . .
N4 C16A H16C 110.0 . .
C15 C16A H16C 110.0 . .
N4 C16A H16D 110.0 . .
C15 C16A H16D 110.0 . .
H16C C16A H16D 108.4 . .
N4 C17A C18 113.5(8) . .
N4 C17A H17C 108.9 . .
C18 C17A H17C 108.9 . .
N4 C17A H17D 108.9 . .
C18 C17A H17D 108.9 . .
H17C C17A H17D 107.7 . .
N4 C22A H22D 109.5 . .
N4 C22A H22E 109.5 . .
H22D C22A H22E 109.5 . .
N4 C22A H22F 109.5 . .
H22D C22A H22F 109.5 . .
H22E C22A H22F 109.5 . .
C18 C23A H23D 109.5 . .
C18 C23A H23E 109.5 . .
H23D C23A H23E 109.5 . .
C18 C23A H23F 109.5 . .
H23D C23A H23F 109.5 . .
H23E C23A H23F 109.5 . .
C18 C24A H24D 109.5 . .
C18 C24A H24E 109.5 . .
H24D C24A H24E 109.5 . .
C18 C24A H24F 109.5 . .
H24D C24A H24F 109.5 . .
H24E C24A H24F 109.5 . .
F3 B1 F1 109.0(4) . .
F3 B1 F2 109.4(4) . .
F1 B1 F2 108.8(5) . .
F3 B1 F4 110.7(5) . .
F1 B1 F4 108.3(4) . .
F2 B1 F4 110.6(4) . .
F7 B2 F5 111.8(6) . .
F7 B2 F8 110.9(6) . .
F5 B2 F8 107.2(6) . .
F7 B2 F6 112.6(6) . .
F5 B2 F6 107.9(7) . .
F8 B2 F6 106.2(6) . .
F11 B3 F9 111.8(6) . .
F11 B3 F12 110.9(6) . .
F9 B3 F12 107.2(6) . .
F11 B3 F10 112.6(6) . .
F9 B3 F10 107.9(7) . .
F12 B3 F10 106.2(6) . .

loop_
_geom_bond_atom_site_label_1
_geom_bond_atom_site_label_2
_geom_bond_distance
_geom_bond_site_symmetry_2
Ni1 N1 1.932(3) .
Ni1 N2 1.933(3) .
Ni1 S2 2.1591(13) .
Ni1 S1 2.1725(13) .
Ni1 Cu1 2.9309(11) .
Ni2 N4 1.927(3) .
Ni2 N3 1.936(3) .
Ni2 S3 2.1691(13) .
Ni2 S4 2.1716(13) .
Ni2 Cu2 2.9481(11) .
Cu1 S2 2.1642(15) .
Cu1 S1 2.1662(15) 3_575
Cu1 Cu1 2.8233(16) 3_575
Cu2 S3 2.1696(13) 3_665
Cu2 S4 2.1708(14) .
Cu2 Cu2 2.9086(14) 3_665
N1 C9 1.488(5) .
N1 C2 1.492(5) .
N1 C3 1.502(5) .
N2 C4 1.486(5) .
N2 C5 1.487(5) .
N2 C10 1.499(5) .
N3 C14 1.489(5) .
N3 C21 1.499(5) .
N3 C15 1.502(5) .
N4 C16A 1.449(11) .
N4 C17A 1.449(10) .
N4 C16 1.465(6) .
N4 C17 1.485(5) .
N4 C22 1.558(5) .
N4 C22A 1.591(11) .
S1 C1 1.879(4) .
S1 Cu1 2.1662(15) 3_575
S2 C6 1.873(4) .
S3 C13 1.873(4) .
S3 Cu2 2.1696(13) 3_665
S4 C18 1.865(4) .
C1 C2 1.525(6) .
C1 C8 1.526(6) .
C1 C7 1.538(6) .
C2 H2A 0.9900 .
C2 H2B 0.9900 .
C3 C4 1.519(6) .
C3 H3A 0.9900 .
C3 H3B 0.9900 .
C4 H4A 0.9900 .
C4 H4B 0.9900 .
C5 C6 1.541(6) .
C5 H5A 0.9900 .
C5 H5B 0.9900 .
C6 C11 1.528(6) .
C6 C12 1.532(6) .
C7 H7A 0.9800 .
C7 H7B 0.9800 .
C7 H7C 0.9800 .
C8 H8A 0.9800 .
C8 H8B 0.9800 .
C8 H8C 0.9800 .
C9 H9A 0.9800 .
C9 H9B 0.9800 .
C9 H9C 0.9800 .
C10 H10A 0.9800 .
C10 H10B 0.9800 .
C10 H10C 0.9800 .
C11 H11A 0.9800 .
C11 H11B 0.9800 .
C11 H11C 0.9800 .
C12 H12A 0.9800 .
C12 H12B 0.9800 .
C12 H12C 0.9800 .
C13 C19 1.524(5) .
C13 C20 1.532(5) .
C13 C14 1.535(6) .
C14 H14A 0.9900 .
C14 H14B 0.9900 .
C15 C16A 1.527(11) .
C15 C16 1.527(6) .
C15 H15A 0.9900 .
C15 H15B 0.9900 .
C15 H15C 0.9900 .
C15 H15D 0.9900 .
C16 H15D 1.4008 .
C16 H16A 0.9900 .
C16 H16B 0.9900 .
C17 C18 1.538(6) .
C17 H17A 0.9900 .
C17 H17B 0.9900 .
C18 C23 1.525(6) .
C18 C24A 1.528(9) .
C18 C24 1.528(6) .
C18 C23A 1.540(9) .
C18 C17A 1.581(10) .
C19 H19A 0.9800 .
C19 H19B 0.9800 .
C19 H19C 0.9800 .
C20 H20A 0.9800 .
C20 H20B 0.9800 .
C20 H20C 0.9800 .
C21 H21A 0.9800 .
C21 H21B 0.9800 .
C21 H21C 0.9800 .
C22 H22A 0.9800 .
C22 H22B 0.9800 .
C22 H22C 0.9800 .
C23 H23A 0.9800 .
C23 H23B 0.9800 .
C23 H23C 0.9800 .
C24 H24A 0.9800 .
C24 H24B 0.9800 .
C24 H24C 0.9800 .
C16A H16C 0.9900 .
C16A H16D 0.9900 .
C17A H17C 0.9900 .
C17A H17D 0.9900 .
C22A H22D 0.9800 .
C22A H22E 0.9800 .
C22A H22F 0.9800 .
C23A H23D 0.9800 .
C23A H23E 0.9800 .
C23A H23F 0.9800 .
C24A H24D 0.9800 .
C24A H24E 0.9800 .
C24A H24F 0.9800 .
B1 F3 1.371(6) .
B1 F1 1.371(6) .
B1 F2 1.376(6) .
B1 F4 1.391(6) .
B2 F7 1.360(6) .
B2 F5 1.363(6) .
B2 F8 1.377(6) .
B2 F6 1.385(7) .
B3 F11 1.360(6) .
B3 F9 1.363(6) .
B3 F12 1.377(6) .
B3 F10 1.385(7) .
